data_4113895
loop_
_publ_author_name
'Cheng-Yong Su'
'Yue-Peng Cai'
'Chun-Long Chen'
'Mark D. Smith'
'Wolfgang Kaim'
'Hans-Conrad zur Loye'

_publ_section_title
;
 Ligand-Directed Molecular Architectures: Self-Assembly of Two-Dimensional
 Rectangular Metallacycles and Three-Dimensional Trigonal or Tetragonal
 Prisms
;
_journal_name_full 'Journal of the American Chemical Society'
_journal_page_first 8595
_journal_page_last 8613
_journal_paper_doi 10.1021/ja034267k
_journal_volume 125
_journal_year 2003
_chemical_formula_sum 'C80 H78 Ag2 F6 N12 O6 S2'
_chemical_formula_weight 1697.40
_chemical_name_systematic
; 
 ? 
;
_space_group_IT_number 176
_symmetry_cell_setting hexagonal
_symmetry_space_group_name_Hall '-P 6c'
_symmetry_space_group_name_H-M 'P 63/m'
_atom_sites_solution_hydrogens geom
_atom_sites_solution_primary direct
_atom_sites_solution_secondary difmap
_audit_creation_method SHELXL-97
_cell_angle_alpha 90.00
_cell_angle_beta 90.00
_cell_angle_gamma 120.00
_cell_formula_units_Z 2
_cell_length_a 14.0129(13)
_cell_length_b 14.0129(13)
_cell_length_c 23.119(3)
_cell_measurement_temperature 293(2)
_cell_volume 3931.5(7)
_computing_structure_refinement 'SHELXL-97 (Sheldrick, 1997)'
_computing_structure_solution 'SHELXS-97 (Sheldrick, 1990)'
_diffrn_ambient_temperature 293(2)
_diffrn_measured_fraction_theta_full 0.947
_diffrn_measured_fraction_theta_max 0.947
_diffrn_measurement_device_type 'Bruker CCD'
_diffrn_measurement_method 'Phi and omega scans'
_diffrn_radiation_monochromator graphite
_diffrn_radiation_source 'fine-focus sealed tube'
_diffrn_radiation_type MoK\a
_diffrn_radiation_wavelength 0.71073
_diffrn_reflns_av_R_equivalents 0.0534
_diffrn_reflns_av_sigmaI/netI 0.0602
_diffrn_reflns_limit_h_max 15
_diffrn_reflns_limit_h_min -16
_diffrn_reflns_limit_k_max 13
_diffrn_reflns_limit_k_min -15
_diffrn_reflns_limit_l_max 27
_diffrn_reflns_limit_l_min -8
_diffrn_reflns_number 11234
_diffrn_reflns_theta_full 25.00
_diffrn_reflns_theta_max 25.00
_diffrn_reflns_theta_min 7.88
_exptl_absorpt_coefficient_mu 0.625
_exptl_absorpt_correction_T_max 1.000
_exptl_absorpt_correction_T_min 0.821
_exptl_absorpt_correction_type SADABS
_exptl_crystal_colour Colorless
_exptl_crystal_density_diffrn 1.434
_exptl_crystal_description Flakelet
_exptl_crystal_F_000 1740
_exptl_crystal_size_max 0.23
_exptl_crystal_size_mid 0.18
_exptl_crystal_size_min 0.02
_refine_diff_density_max 1.376
_refine_diff_density_min -1.226
_refine_diff_density_rms 0.087
_refine_ls_extinction_method none
_refine_ls_goodness_of_fit_ref 1.050
_refine_ls_hydrogen_treatment geom
_refine_ls_matrix_type full
_refine_ls_number_parameters 175
_refine_ls_number_reflns 2247
_refine_ls_number_restraints 53
_refine_ls_restrained_S_all 1.059
_refine_ls_R_factor_all 0.1245
_refine_ls_R_factor_gt 0.0716
_refine_ls_shift/su_max 0.000
_refine_ls_shift/su_mean 0.000
_refine_ls_structure_factor_coef Fsqd
_refine_ls_weighting_details 'calc w=1/[\s^2^(Fo^2^)+(0.1251P)^2^+6.6217P] where P=(Fo^2^+2Fc^2^)/3'
_refine_ls_weighting_scheme calc
_refine_ls_wR_factor_gt 0.1935
_refine_ls_wR_factor_ref 0.2409
_reflns_number_gt 1329
_reflns_number_total 2247
_reflns_threshold_expression >2sigma(I)
_cod_data_source_file ja034267ksi20030121_054932_04.cif
_cod_data_source_block 4
_cod_database_code 4113895

loop_
_symmetry_equiv_pos_as_xyz
'x, y, z'
'-y, x-y, z'
'-x+y, -x, z'
'-x, -y, z+1/2'
'y, -x+y, z+1/2'
'x-y, x, z+1/2'
'-x, -y, -z'
'y, -x+y, -z'
'x-y, x, -z'
'x, y, -z-1/2'
'-y, x-y, -z-1/2'
'-x+y, -x, -z-1/2'

loop_
_atom_site_label
_atom_site_type_symbol
_atom_site_fract_x
_atom_site_fract_y
_atom_site_fract_z
_atom_site_U_iso_or_equiv
_atom_site_adp_type
_atom_site_occupancy
_atom_site_symmetry_multiplicity
_atom_site_calc_flag
_atom_site_refinement_flags
Ag1 Ag 0.3333 0.6667 0.08831(2) 0.06531(14) Uani 1 3 d S
N2 N 0.0332(2) 0.6960(2) 0.09574(12) 0.0653(9) Uani 1 1 d .
N1 N 0.1740(2) 0.6695(2) 0.07878(13) 0.0648(9) Uani 1 1 d .
C2 C 0.1180(3) 0.6559(3) 0.02716(15) 0.0627(11) Uani 1 1 d .
C9 C -0.0348(2) 0.7238(3) 0.18933(17) 0.0677(11) Uani 1 1 d .
C12 C 0.0378(3) 0.8195(3) 0.21947(19) 0.0754(12) Uani 1 1 d .
C1 C 0.1206(3) 0.6931(3) 0.11734(17) 0.0650(11) Uani 1 1 d .
H1 H 0.1412 0.7066 0.1560 0.078 Uiso 1 1 calc R
C7 C 0.0306(3) 0.6726(3) 0.03732(16) 0.0696(12) Uani 1 1 d .
C10 C -0.1066(3) 0.6265(3) 0.21982(19) 0.0778(13) Uani 1 1 d .
C11 C -0.1813(4) 0.5220(4) 0.1863(3) 0.112(2) Uani 1 1 d .
H11A H -0.1706 0.5369 0.1456 0.168 Uiso 1 1 calc R
H11B H -0.2567 0.4971 0.1961 0.168 Uiso 1 1 calc R
H11C H -0.1637 0.4660 0.1961 0.168 Uiso 1 1 calc R
C3 C 0.1370(3) 0.6280(3) -0.02762(18) 0.0774(14) Uani 1 1 d .
H3 H 0.1952 0.6156 -0.0349 0.093 Uiso 1 1 calc R
C6 C -0.0434(4) 0.6629(4) -0.00695(19) 0.0877(14) Uani 1 1 d .
H6 H -0.1025 0.6742 -0.0005 0.105 Uiso 1 1 calc R
C8 C -0.0414(3) 0.7264(3) 0.1236(2) 0.0899(14) Uani 1 1 d .
H8A H -0.1163 0.6759 0.1114 0.108 Uiso 1 1 calc R
H8B H -0.0228 0.7999 0.1114 0.108 Uiso 1 1 calc R
C4 C 0.0652(4) 0.6197(4) -0.0706(2) 0.0940(18) Uani 1 1 d .
H4 H 0.0764 0.6027 -0.1080 0.113 Uiso 1 1 calc R
C5 C -0.0210(4) 0.6352(4) -0.0605(2) 0.1030(18) Uani 1 1 d .
H5 H -0.0676 0.6269 -0.0912 0.124 Uiso 1 1 calc R
C13 C 0.1178(4) 0.9241(4) 0.1869(2) 0.0977(17) Uani 1 1 d .
H13A H 0.1608 0.9816 0.2141 0.147 Uiso 1 1 calc R
H13B H 0.0770 0.9468 0.1626 0.147 Uiso 1 1 calc R
H13C H 0.1658 0.9098 0.1634 0.147 Uiso 1 1 calc R
S1 S 0.0000 1.0000 0.03905(11) 0.190(3) Uani 0.50 3 d SPU
C1W C 0.0000 1.0000 0.03905(11) 0.190(3) Uani 0.50 3 d SPD
O1 O 0.0105(4) 1.1037(3) 0.0532(2) 0.1876(18) Uani 0.50 1 d PU
F1 F 0.0105(4) 1.1037(3) 0.0532(2) 0.1876(18) Uani 0.50 1 d P
S2 S 0.3724(3) 0.7318(3) 0.2500 0.300 Uiso 0.33 2 d SPD
O2 O 0.3333 0.6667 0.19829(14) 0.209(4) Uani 1 3 d SDU
O3 O 0.4921(4) 0.7903(8) 0.2500 0.145(7) Uani 0.33 2 d SPDU
C2W C 0.3302(3) 0.8333(3) 0.2500 0.300 Uiso 0.33 2 d SPD
F2 F 0.3671(4) 0.8998(4) 0.29599(9) 0.230(6) Uani 0.33 1 d PDU
F3 F 0.2212(3) 0.7894(7) 0.2500 0.300 Uiso 0.33 2 d SPD

loop_
_atom_site_aniso_label
_atom_site_aniso_U_11
_atom_site_aniso_U_22
_atom_site_aniso_U_33
_atom_site_aniso_U_23
_atom_site_aniso_U_13
_atom_site_aniso_U_12
Ag1 0.06644(18) 0.06644(18) 0.0630(2) 0.000 0.000 0.03322(9)
N2 0.0563(12) 0.0706(13) 0.0754(17) 0.0082(12) -0.0073(12) 0.0365(10)
N1 0.0532(12) 0.0629(14) 0.0770(17) -0.0033(13) -0.0087(12) 0.0280(10)
C2 0.0513(15) 0.0473(15) 0.076(2) 0.0010(15) -0.0111(15) 0.0146(12)
C9 0.0601(14) 0.0748(16) 0.085(2) 0.0009(16) -0.0057(15) 0.0464(11)
C12 0.0557(14) 0.0627(15) 0.120(3) 0.0069(16) 0.0021(16) 0.0388(11)
C1 0.0594(15) 0.0710(17) 0.0713(19) 0.0003(15) -0.0105(15) 0.0375(12)
C7 0.0609(17) 0.0624(17) 0.078(2) 0.0119(16) -0.0087(17) 0.0253(13)
C10 0.0596(17) 0.0611(17) 0.115(3) -0.0033(17) -0.0054(17) 0.0316(13)
C11 0.091(3) 0.101(3) 0.131(4) -0.022(3) -0.018(3) 0.038(2)
C3 0.071(2) 0.068(2) 0.081(2) -0.0017(18) -0.0023(19) 0.0252(16)
C6 0.0756(19) 0.091(2) 0.095(3) 0.010(2) -0.0216(19) 0.0400(16)
C8 0.0786(17) 0.103(2) 0.110(3) 0.007(2) -0.012(2) 0.0618(14)
C4 0.098(3) 0.093(3) 0.076(2) 0.002(2) -0.013(2) 0.036(2)
C5 0.100(3) 0.105(3) 0.081(2) 0.014(2) -0.027(2) 0.033(2)
C13 0.086(2) 0.078(2) 0.125(4) 0.013(2) 0.008(2) 0.0385(18)
S1 0.182(3) 0.182(3) 0.207(5) 0.000 0.000 0.0908(15)
C1W 0.182(3) 0.182(3) 0.207(5) 0.000 0.000 0.0908(15)
O1 0.266(3) 0.1360(18) 0.180(3) -0.0754(19) 0.002(3) 0.1149(19)
F1 0.266(3) 0.1360(18) 0.180(3) -0.0754(19) 0.002(3) 0.1149(19)
O2 0.291(7) 0.291(7) 0.046(3) 0.000 0.000 0.145(3)
O3 0.097(8) 0.180(11) 0.147(11) 0.000 0.000 0.061(7)
F2 0.249(9) 0.283(9) 0.210(10) -0.121(8) -0.041(8) 0.173(7)

loop_
_atom_type_symbol
_atom_type_description
_atom_type_scat_dispersion_real
_atom_type_scat_dispersion_imag
_atom_type_scat_source
C C 0.0033 0.0016 'International Tables Vol C Tables 4.2.6.8 and 6.1.1.4'
H H 0.0000 0.0000 'International Tables Vol C Tables 4.2.6.8 and 6.1.1.4'
N N 0.0061 0.0033 'International Tables Vol C Tables 4.2.6.8 and 6.1.1.4'
Ag Ag -0.8971 1.1015 'International Tables Vol C Tables 4.2.6.8 and 6.1.1.4'
O O 0.0106 0.0060 'International Tables Vol C Tables 4.2.6.8 and 6.1.1.4'
S S 0.1246 0.1234 'International Tables Vol C Tables 4.2.6.8 and 6.1.1.4'
F F 0.0171 0.0103 'International Tables Vol C Tables 4.2.6.8 and 6.1.1.4'

loop_
_geom_angle_atom_site_label_1
_geom_angle_atom_site_label_2
_geom_angle_atom_site_label_3
_geom_angle
_geom_angle_site_symmetry_1
_geom_angle_site_symmetry_3
N1 Ag1 N1 119.07(3) . 3_565
N1 Ag1 N1 119.07(3) . 2_665
N1 Ag1 N1 119.07(3) 3_565 2_665
N1 Ag1 O2 95.58(7) . .
N1 Ag1 O2 95.58(7) 3_565 .
N1 Ag1 O2 95.58(7) 2_665 .
C1 N2 C7 105.8(3) . .
C1 N2 C8 129.9(3) . .
C7 N2 C8 124.1(3) . .
C1 N1 C2 105.3(3) . .
C1 N1 Ag1 129.2(2) . .
C2 N1 Ag1 125.2(3) . .
C7 C2 N1 108.7(3) . .
C7 C2 C3 121.0(4) . .
N1 C2 C3 130.3(4) . .
C12 C9 C10 120.2(4) . .
C12 C9 C8 119.9(3) . .
C10 C9 C8 119.9(3) . .
C9 C12 C12 119.9(2) . 10_556
C9 C12 C13 120.5(4) . .
C12 C12 C13 119.6(3) 10_556 .
N1 C1 N2 113.6(3) . .
N1 C1 H1 123.2 . .
N2 C1 H1 123.2 . .
C2 C7 N2 106.6(3) . .
C2 C7 C6 122.1(4) . .
N2 C7 C6 131.3(4) . .
C10 C10 C9 119.9(2) 10_556 .
C10 C10 C11 120.7(3) 10_556 .
C9 C10 C11 119.4(4) . .
C10 C11 H11A 109.5 . .
C10 C11 H11B 109.5 . .
H11A C11 H11B 109.5 . .
C10 C11 H11C 109.5 . .
H11A C11 H11C 109.5 . .
H11B C11 H11C 109.5 . .
C4 C3 C2 116.5(5) . .
C4 C3 H3 121.8 . .
C2 C3 H3 121.8 . .
C5 C6 C7 114.7(5) . .
C5 C6 H6 122.7 . .
C7 C6 H6 122.7 . .
N2 C8 C9 111.9(4) . .
N2 C8 H8A 109.2 . .
C9 C8 H8A 109.2 . .
N2 C8 H8B 109.2 . .
C9 C8 H8B 109.2 . .
H8A C8 H8B 107.9 . .
C5 C4 C3 122.4(5) . .
C5 C4 H4 118.8 . .
C3 C4 H4 118.8 . .
C4 C5 C6 123.2(5) . .
C4 C5 H5 118.4 . .
C6 C5 H5 118.4 . .
C12 C13 H13A 109.5 . .
C12 C13 H13B 109.5 . .
H13A C13 H13B 109.5 . .
C12 C13 H13C 109.5 . .
H13A C13 H13C 109.5 . .
H13B C13 H13C 109.5 . .
O1 S1 F1 114.90(16) . 2_675
O1 S1 O1 114.90(16) . 2_675
F1 S1 O1 0.0(4) 2_675 2_675
O1 S1 F1 114.90(16) . 3_465
F1 S1 F1 114.90(16) 2_675 3_465
O1 S1 F1 114.90(16) 2_675 3_465
O1 S1 O1 114.90(16) . 3_465
F1 S1 O1 114.90(16) 2_675 3_465
O1 S1 O1 114.90(16) 2_675 3_465
F1 S1 O1 0.0(5) 3_465 3_465
O1 S1 C1W 103.3(2) . 7_575
F1 S1 C1W 103.3(2) 2_675 7_575
O1 S1 C1W 103.3(2) 2_675 7_575
F1 S1 C1W 103.3(2) 3_465 7_575
O1 S1 C1W 103.3(2) 3_465 7_575
O1 S1 S1 103.3(2) . 7_575
F1 S1 S1 103.3(2) 2_675 7_575
O1 S1 S1 103.3(2) 2_675 7_575
F1 S1 S1 103.3(2) 3_465 7_575
O1 S1 S1 103.3(2) 3_465 7_575
C1W S1 S1 0.0 7_575 7_575
S2 S2 S2 60.000(1) 3_565 2_665
S2 S2 O2 61.31(12) 3_565 .
S2 S2 O2 61.31(13) 2_665 .
S2 S2 O2 61.31(12) 3_565 10_556
S2 S2 O2 61.31(13) 2_665 10_556
O2 S2 O2 112.7(3) . 10_556
S2 S2 O3 95.8(7) 3_565 .
S2 S2 O3 155.8(7) 2_665 .
O2 S2 O3 108.9(3) . .
O2 S2 O3 108.9(3) 10_556 .
S2 S2 C2W 156.8(5) 3_565 .
S2 S2 C2W 96.8(5) 2_665 .
O2 S2 C2W 109.4(2) . .
O2 S2 C2W 109.4(2) 10_556 .
O3 S2 C2W 107.4(5) . .
S2 S2 O3 103.4(4) 3_565 2_665
S2 S2 O3 43.4(4) 2_665 2_665
O2 S2 O3 80.9(2) . 2_665
O2 S2 O3 80.9(2) 10_556 2_665
O3 S2 O3 160.7(4) . 2_665
C2W S2 O3 53.4(3) . 2_665
S2 O2 S2 57.4(3) . 2_665
S2 O2 S2 57.4(3) . 3_565
S2 O2 S2 57.4(3) 2_665 3_565
S2 O2 Ag1 146.34(15) . .
S2 O2 Ag1 146.34(15) 2_665 .
S2 O2 Ag1 146.34(15) 3_565 .
F3 O3 S2 143.8(10) 3_565 .
F3 O3 C2W 48.7(5) 3_565 3_565
S2 O3 C2W 95.1(6) . 3_565
F3 O3 S2 103.0(7) 3_565 3_565
S2 O3 S2 40.7(4) . 3_565
C2W O3 S2 54.3(3) 3_565 3_565
F3 C2W F2 106.1(4) . .
F3 C2W F2 106.1(4) . 10_556
F2 C2W F2 105.5(4) . 10_556
F3 C2W O3 40.7(5) . 2_665
F2 C2W O3 124.1(2) . 2_665
F2 C2W O3 124.1(2) 10_556 2_665
F3 C2W S2 113.0(5) . .
F2 C2W S2 112.8(4) . .
F2 C2W S2 112.8(4) 10_556 .
O3 C2W S2 72.3(3) 2_665 .
O3 F3 C2W 90.6(7) 2_665 .

loop_
_geom_bond_atom_site_label_1
_geom_bond_atom_site_label_2
_geom_bond_distance
_geom_bond_site_symmetry_2
Ag1 N1 2.263(3) .
Ag1 N1 2.263(3) 3_565
Ag1 N1 2.263(3) 2_665
Ag1 O2 2.543(3) .
N2 C1 1.341(5) .
N2 C7 1.386(5) .
N2 C8 1.462(6) .
N1 C1 1.308(5) .
N1 C2 1.389(5) .
C2 C7 1.376(6) .
C2 C3 1.390(6) .
C9 C12 1.398(5) .
C9 C10 1.413(5) .
C9 C8 1.523(6) .
C12 C12 1.412(9) 10_556
C12 C13 1.527(6) .
C1 H1 0.9300 .
C7 C6 1.414(6) .
C10 C10 1.395(9) 10_556
C10 C11 1.519(6) .
C11 H11A 0.9600 .
C11 H11B 0.9600 .
C11 H11C 0.9600 .
C3 C4 1.378(7) .
C3 H3 0.9300 .
C6 C5 1.380(7) .
C6 H6 0.9300 .
C8 H8A 0.9700 .
C8 H8B 0.9700 .
C4 C5 1.351(8) .
C4 H4 0.9300 .
C5 H5 0.9300 .
C13 H13A 0.9600 .
C13 H13B 0.9600 .
C13 H13C 0.9600 .
S1 O1 1.423(4) .
S1 F1 1.423(4) 2_675
S1 O1 1.423(4) 2_675
S1 F1 1.423(4) 3_465
S1 O1 1.423(4) 3_465
S1 C1W 1.806(5) 7_575
S1 S1 1.806(5) 7_575
S2 S2 1.379(7) 3_565
S2 S2 1.379(7) 2_665
S2 O2 1.436(3) .
S2 O2 1.436(3) 10_556
S2 O3 1.453(5) .
S2 C2W 1.792(7) .
S2 O3 2.102(9) 2_665
O2 S2 1.436(3) 2_665
O2 S2 1.436(3) 3_565
O3 F3 1.156(13) 3_565
O3 C2W 1.771(12) 3_565
O3 S2 2.102(9) 3_565
C2W F3 1.331(5) .
C2W F2 1.336(4) .
C2W F2 1.336(4) 10_556
C2W O3 1.771(12) 2_665
F3 O3 1.156(13) 2_665
